data_9002568
loop_
_publ_author_name
'Bindi, L.'
'Bonazzi, P.'
'Rothlisberger, F.'

_publ_section_title
;
 Hardystonite from Franklin Furnace: A natural modulated melilite
;
_journal_name_full 'American Mineralogist'
_journal_page_first 747
_journal_page_last 751
_journal_volume 86
_journal_year 2001
_chemical_formula_sum 'Al0.07 Ca1.86 Fe0.02 Mg0.03 Mn0.04 Na0.14 O7 Si2 Zn0.85'
_chemical_name_mineral Hardystonite
_space_group_IT_number 113
_symmetry_space_group_name_Hall 'P -4 2ab'
_symmetry_space_group_name_H-M 'P -4 21 m'
_cell_angle_alpha 90
_cell_angle_beta 90
_cell_angle_gamma 90
_cell_length_a 7.800
_cell_length_b 7.800
_cell_length_c 5.000
_cell_formula_units_Z 2
_cell_volume 304.200
_database_code_amcsd 0002657
_exptl_crystal_density_diffrn 3.356
_cod_original_formula_sum '(Ca1.86 Na.14) Zn.85 Al.07 Mg.03 Mn.04 Fe.02 Si2 O7'
_cod_database_code 9002568

loop_
_space_group_symop_operation_xyz
x,y,z
1/2-y,1/2-x,z
y,-x,-z
1/2-x,1/2+y,-z
-x,-y,z
1/2+y,1/2+x,z
-y,x,-z
1/2+x,1/2-y,-z

loop_
_atom_site_aniso_label
_atom_site_aniso_U_11
_atom_site_aniso_U_22
_atom_site_aniso_U_33
_atom_site_aniso_U_12
_atom_site_aniso_U_13
_atom_site_aniso_U_23
CaX 0.02400 0.02400 0.01400 0.01040 0.00160 -0.00160
NaX 0.02400 0.02400 0.01400 0.01040 0.00160 -0.00160
Zn1 0.01250 0.01250 0.01270 0.00000 0.00000 0.00000
Al1 0.01250 0.01250 0.01270 0.00000 0.00000 0.00000
Mg1 0.01250 0.01250 0.01270 0.00000 0.00000 0.00000
Mn1 0.01250 0.01250 0.01270 0.00000 0.00000 0.00000
Fe1 0.01250 0.01250 0.01270 0.00000 0.00000 0.00000
Si2 0.01240 0.01240 0.00990 0.00060 0.00050 -0.00050
O1 0.03800 0.03800 0.00900 -0.02600 0.00000 0.00000
O2 0.02700 0.02700 0.01100 0.01000 -0.00200 0.00200
O3 0.04500 0.02000 0.01700 -0.01000 0.00900 -0.00300

loop_
_atom_site_label
_atom_site_fract_x
_atom_site_fract_y
_atom_site_fract_z
_atom_site_occupancy
CaX 0.33260 0.16740 0.50590 0.93000
NaX 0.33260 0.16740 0.50590 0.07000
Zn1 0.00000 0.00000 0.00000 0.85000
Al1 0.00000 0.00000 0.00000 0.07000
Mg1 0.00000 0.00000 0.00000 0.03000
Mn1 0.00000 0.00000 0.00000 0.04000
Fe1 0.00000 0.00000 0.00000 0.02000
Si2 0.14000 0.36000 0.93860 1.00000
O1 0.50000 0.00000 0.17770 1.00000
O2 0.14100 0.35900 0.25690 1.00000
O3 0.08200 0.18720 0.78670 1.00000

loop_
_cod_related_entry_id
_cod_related_entry_database
_cod_related_entry_code
1 AMCSD 0002657
